data_4513804
loop_
_publ_author_name
'Pan, Bing'
'Liu, Bo'
'Yue, Erlin'
'Liu, Qingbin'
'Yang, Xinzheng'
'Wang, Zheng'
'Sun, Wen-Hua'

_publ_section_title
;
 A Ruthenium Catalyst with Unprecedented Effectiveness for the Coupling
 Cyclization of \g-Amino Alcohols and Secondary Alcohols
;
_journal_issue 2
_journal_name_full 'ACS Catalysis'
_journal_page_first 1247
_journal_paper_doi 10.1021/acscatal.5b02638
_journal_volume 6
_journal_year 2016
_chemical_formula_sum 'C10 H15 N O'
_chemical_formula_weight 165.23
_chemical_name_systematic
; 
 ? 
;
_space_group_IT_number 19
_symmetry_cell_setting orthorhombic
_symmetry_space_group_name_Hall 'P 2ac 2ab'
_symmetry_space_group_name_H-M 'P 21 21 21'
_atom_sites_solution_hydrogens geom
_atom_sites_solution_primary direct
_atom_sites_solution_secondary difmap
_audit_creation_method SHELXL-97
_cell_angle_alpha 90.00
_cell_angle_beta 90.00
_cell_angle_gamma 90.00
_cell_formula_units_Z 4
_cell_length_a 6.8744(14)
_cell_length_b 8.6699(17)
_cell_length_c 15.729(3)
_cell_measurement_reflns_used 3492
_cell_measurement_temperature 173(2)
_cell_measurement_theta_max 27.4721
_cell_measurement_theta_min 2.3492
_cell_volume 937.5(3)
_computing_cell_refinement 'CrystalClear (Rigaku Inc., 2007)'
_computing_data_collection 'CrystalClear (Rigaku Inc., 2007)'
_computing_data_reduction 'CrystalClear (Rigaku Inc., 2007)'
_computing_molecular_graphics 'XP in Siemens SHELXTL (Sheldrick, 1994)'
_computing_publication_material 'SHELX97 (Sheldrick, 1997)'
_computing_structure_refinement 'SHELXL-97 (Sheldrick, 1997)'
_computing_structure_solution 'SHELXS-97 (Sheldrick, 1990)'
_diffrn_ambient_temperature 173(2)
_diffrn_measured_fraction_theta_full 0.994
_diffrn_measured_fraction_theta_max 0.994
_diffrn_measurement_device_type 'Saturn724+ CCD'
_diffrn_measurement_method '\w scans at fixed \c = 45\%'
_diffrn_radiation_monochromator graphite
_diffrn_radiation_source 'sealed tube'
_diffrn_radiation_type MoK\a
_diffrn_radiation_wavelength 0.71073
_diffrn_reflns_av_R_equivalents 0.0297
_diffrn_reflns_av_sigmaI/netI 0.0250
_diffrn_reflns_limit_h_max 8
_diffrn_reflns_limit_h_min -8
_diffrn_reflns_limit_k_max 11
_diffrn_reflns_limit_k_min -11
_diffrn_reflns_limit_l_max 20
_diffrn_reflns_limit_l_min -20
_diffrn_reflns_number 7254
_diffrn_reflns_theta_full 27.47
_diffrn_reflns_theta_max 27.47
_diffrn_reflns_theta_min 3.23
_exptl_absorpt_coefficient_mu 0.075
_exptl_absorpt_correction_T_max 0.9881
_exptl_absorpt_correction_T_min 0.9540
_exptl_absorpt_correction_type multi-scan
_exptl_crystal_colour Colorless
_exptl_crystal_density_diffrn 1.171
_exptl_crystal_density_method 'not measured'
_exptl_crystal_description block
_exptl_crystal_F_000 360
_exptl_crystal_size_max 0.63
_exptl_crystal_size_mid 0.21
_exptl_crystal_size_min 0.16
_refine_diff_density_max 0.244
_refine_diff_density_min -0.266
_refine_diff_density_rms 0.036
_refine_ls_abs_structure_details 'Flack H D (1983), Acta Cryst. A39, 876-881'
_refine_ls_abs_structure_Flack -0.5(17)
_refine_ls_extinction_method none
_refine_ls_goodness_of_fit_ref 1.056
_refine_ls_hydrogen_treatment constr
_refine_ls_matrix_type full
_refine_ls_number_parameters 109
_refine_ls_number_reflns 2140
_refine_ls_number_restraints 0
_refine_ls_restrained_S_all 1.056
_refine_ls_R_factor_all 0.0424
_refine_ls_R_factor_gt 0.0411
_refine_ls_shift/su_max 0.000
_refine_ls_shift/su_mean 0.000
_refine_ls_structure_factor_coef Fsqd
_refine_ls_weighting_details 'calc w=1/[\s^2^(Fo^2^)+(0.0461P)^2^+0.2036P] where P=(Fo^2^+2Fc^2^)/3'
_refine_ls_weighting_scheme calc
_refine_ls_wR_factor_gt 0.0982
_refine_ls_wR_factor_ref 0.0991
_reflns_number_gt 2089
_reflns_number_total 2140
_reflns_threshold_expression >2sigma(I)
_cod_data_source_file cs5b02638_si_002.cif
_cod_data_source_block 4
_cod_depositor_comments
;
The following automatic conversions were performed:

'_symmetry_cell_setting' value 'Orthorhombic' changed to
'orthorhombic' according to
/usr/data/users/saulius/crontab/automatic-downloads/rss-feeds/ACS/lib/dictionaries/cif_core.dic
dictionary named 'cif_core.dic' version 2.4.2 from 2011-04-26.

Automatic conversion script
Id: cif_fix_values 4268 2015-11-12 08:31:59Z antanas 

 Adding full bibliography for 4513803--4513804.cif.
;
_cod_original_sg_symbol_H-M P2(1)2(1)2(1)
_cod_database_code 4513804

loop_
_symmetry_equiv_pos_as_xyz
'x, y, z'
'-x+1/2, -y, z+1/2'
'-x, y+1/2, -z+1/2'
'x+1/2, -y+1/2, -z'

loop_
_atom_site_label
_atom_site_type_symbol
_atom_site_fract_x
_atom_site_fract_y
_atom_site_fract_z
_atom_site_U_iso_or_equiv
_atom_site_adp_type
_atom_site_occupancy
_atom_site_symmetry_multiplicity
_atom_site_calc_flag
_atom_site_refinement_flags
O O -0.18781(15) -0.65967(14) -0.84093(8) 0.0408(3) Uani 1 1 d .
N N 0.39910(16) -0.66784(14) -0.86737(7) 0.0252(3) Uani 1 1 d .
H H 0.5181 -0.6577 -0.8872 0.030 Uiso 1 1 calc R
C3 C 0.10921(19) -0.51768(16) -0.84077(10) 0.0285(3) Uani 1 1 d .
H3A H 0.0450 -0.4497 -0.7987 0.034 Uiso 1 1 calc R
H3B H 0.1120 -0.4626 -0.8959 0.034 Uiso 1 1 calc R
C5 C 0.0936(2) -0.79951(16) -0.87629(9) 0.0255(3) Uani 1 1 d .
C10 C 0.2926(2) -0.79285(15) -0.88788(8) 0.0241(3) Uani 1 1 d .
C4 C -0.00862(19) -0.66386(18) -0.85040(9) 0.0273(3) Uani 1 1 d .
C6 C -0.0232(2) -0.94154(18) -0.89809(10) 0.0321(3) Uani 1 1 d .
H6A H -0.0922 -0.9244 -0.9525 0.039 Uiso 1 1 calc R
H6B H -0.1222 -0.9589 -0.8534 0.039 Uiso 1 1 calc R
C1 C 0.4428(2) -0.40559(18) -0.81285(11) 0.0348(4) Uani 1 1 d .
H1A H 0.3854 -0.3274 -0.7755 0.052 Uiso 1 1 calc R
H1B H 0.4510 -0.3651 -0.8709 0.052 Uiso 1 1 calc R
H1C H 0.5736 -0.4315 -0.7926 0.052 Uiso 1 1 calc R
C2 C 0.3168(2) -0.54919(16) -0.81218(9) 0.0260(3) Uani 1 1 d .
H2 H 0.3128 -0.5903 -0.7528 0.031 Uiso 1 1 calc R
C9 C 0.4061(2) -0.92644(17) -0.92358(10) 0.0313(3) Uani 1 1 d .
H9A H 0.4841 -0.9735 -0.8775 0.038 Uiso 1 1 calc R
H9B H 0.4975 -0.8874 -0.9672 0.038 Uiso 1 1 calc R
C8 C 0.2777(2) -1.05006(18) -0.96329(10) 0.0378(4) Uani 1 1 d .
H8A H 0.3543 -1.1455 -0.9719 0.045 Uiso 1 1 calc R
H8B H 0.2309 -1.0145 -1.0195 0.045 Uiso 1 1 calc R
C7 C 0.1040(3) -1.08414(18) -0.90582(11) 0.0393(4) Uani 1 1 d .
H7A H 0.0272 -1.1702 -0.9299 0.047 Uiso 1 1 calc R
H7B H 0.1506 -1.1155 -0.8488 0.047 Uiso 1 1 calc R

loop_
_atom_site_aniso_label
_atom_site_aniso_U_11
_atom_site_aniso_U_22
_atom_site_aniso_U_33
_atom_site_aniso_U_23
_atom_site_aniso_U_13
_atom_site_aniso_U_12
O 0.0171(5) 0.0511(6) 0.0543(7) -0.0016(6) 0.0006(5) 0.0026(5)
N 0.0160(5) 0.0308(6) 0.0290(6) -0.0034(5) 0.0021(4) 0.0005(5)
C3 0.0220(6) 0.0298(7) 0.0337(7) -0.0031(6) -0.0014(6) 0.0059(5)
C5 0.0220(6) 0.0290(7) 0.0256(6) 0.0023(5) -0.0015(5) -0.0004(5)
C10 0.0225(6) 0.0279(7) 0.0219(6) 0.0015(5) -0.0008(5) 0.0026(5)
C4 0.0192(6) 0.0351(7) 0.0276(7) 0.0029(6) -0.0006(5) 0.0020(5)
C6 0.0293(7) 0.0332(7) 0.0338(8) 0.0027(7) -0.0024(6) -0.0078(6)
C1 0.0272(7) 0.0326(7) 0.0448(9) -0.0083(7) -0.0039(6) 0.0003(6)
C2 0.0206(6) 0.0302(7) 0.0272(6) -0.0035(5) -0.0014(5) 0.0031(6)
C9 0.0297(7) 0.0322(7) 0.0321(7) -0.0041(6) 0.0013(6) 0.0054(6)
C8 0.0458(9) 0.0314(8) 0.0360(8) -0.0066(6) 0.0004(7) 0.0013(7)
C7 0.0463(9) 0.0295(7) 0.0422(9) 0.0011(7) -0.0021(8) -0.0065(7)

loop_
_atom_type_symbol
_atom_type_description
_atom_type_scat_dispersion_real
_atom_type_scat_dispersion_imag
_atom_type_scat_source
C C 0.0033 0.0016 'International Tables Vol C Tables 4.2.6.8 and 6.1.1.4'
H H 0.0000 0.0000 'International Tables Vol C Tables 4.2.6.8 and 6.1.1.4'
N N 0.0061 0.0033 'International Tables Vol C Tables 4.2.6.8 and 6.1.1.4'
O O 0.0106 0.0060 'International Tables Vol C Tables 4.2.6.8 and 6.1.1.4'

loop_
_geom_angle_atom_site_label_1
_geom_angle_atom_site_label_2
_geom_angle_atom_site_label_3
_geom_angle
C10 N C2 119.91(11)
C10 N H 120.0
C2 N H 120.0
C4 C3 C2 112.44(11)
C4 C3 H3A 109.1
C2 C3 H3A 109.1
C4 C3 H3B 109.1
C2 C3 H3B 109.1
H3A C3 H3B 107.8
C10 C5 C4 119.35(13)
C10 C5 C6 122.06(13)
C4 C5 C6 118.33(12)
N C10 C5 122.69(12)
N C10 C9 115.27(12)
C5 C10 C9 122.03(13)
O C4 C5 123.10(15)
O C4 C3 119.68(14)
C5 C4 C3 117.06(11)
C5 C6 C7 112.07(12)
C5 C6 H6A 109.2
C7 C6 H6A 109.2
C5 C6 H6B 109.2
C7 C6 H6B 109.2
H6A C6 H6B 107.9
C2 C1 H1A 109.5
C2 C1 H1B 109.5
H1A C1 H1B 109.5
C2 C1 H1C 109.5
H1A C1 H1C 109.5
H1B C1 H1C 109.5
N C2 C1 110.66(11)
N C2 C3 108.33(11)
C1 C2 C3 112.73(12)
N C2 H2 108.3
C1 C2 H2 108.3
C3 C2 H2 108.3
C10 C9 C8 113.22(13)
C10 C9 H9A 108.9
C8 C9 H9A 108.9
C10 C9 H9B 108.9
C8 C9 H9B 108.9
H9A C9 H9B 107.7
C9 C8 C7 110.29(13)
C9 C8 H8A 109.6
C7 C8 H8A 109.6
C9 C8 H8B 109.6
C7 C8 H8B 109.6
H8A C8 H8B 108.1
C6 C7 C8 109.88(13)
C6 C7 H7A 109.7
C8 C7 H7A 109.7
C6 C7 H7B 109.7
C8 C7 H7B 109.7
H7A C7 H7B 108.2

loop_
_geom_bond_atom_site_label_1
_geom_bond_atom_site_label_2
_geom_bond_distance
O C4 1.2414(17)
N C10 1.3471(18)
N C2 1.4601(17)
N H 0.8800
C3 C4 1.512(2)
C3 C2 1.5208(18)
C3 H3A 0.9900
C3 H3B 0.9900
C5 C10 1.3815(19)
C5 C4 1.429(2)
C5 C6 1.510(2)
C10 C9 1.5050(19)
C6 C7 1.519(2)
C6 H6A 0.9900
C6 H6B 0.9900
C1 C2 1.517(2)
C1 H1A 0.9800
C1 H1B 0.9800
C1 H1C 0.9800
C2 H2 1.0000
C9 C8 1.523(2)
C9 H9A 0.9900
C9 H9B 0.9900
C8 C7 1.526(2)
C8 H8A 0.9900
C8 H8B 0.9900
C7 H7A 0.9900
C7 H7B 0.9900

loop_
_geom_torsion_atom_site_label_1
_geom_torsion_atom_site_label_2
_geom_torsion_atom_site_label_3
_geom_torsion_atom_site_label_4
_geom_torsion
C2 N C10 C5 15.71(19)
C2 N C10 C9 -163.60(12)
C4 C5 C10 N 7.1(2)
C6 C5 C10 N -178.85(12)
C4 C5 C10 C9 -173.63(13)
C6 C5 C10 C9 0.4(2)
C10 C5 C4 O 177.98(14)
C6 C5 C4 O 3.7(2)
C10 C5 C4 C3 2.50(19)
C6 C5 C4 C3 -171.76(12)
C2 C3 C4 O 152.43(14)
C2 C3 C4 C5 -31.92(18)
C10 C5 C6 C7 18.2(2)
C4 C5 C6 C7 -167.74(13)
C10 N C2 C1 -167.95(12)
C10 N C2 C3 -43.90(16)
C4 C3 C2 N 50.12(15)
C4 C3 C2 C1 172.92(12)
N C10 C9 C8 -167.51(12)
C5 C10 C9 C8 13.2(2)
C10 C9 C8 C7 -44.58(18)
C5 C6 C7 C8 -49.39(18)
C9 C8 C7 C6 63.78(17)
